data_1507577
loop_
_publ_author_name
'Cai, Zhengxin'
'Yongpruksa, Nattawut'
'Harmata, Michael'

_publ_section_title
;
 Total synthesis of the terpenoid buddledone a: 11-membered ring-closing
 metathesis.
;
_journal_issue 7
_journal_name_full 'Organic letters'
_journal_page_first 1661
_journal_page_last 1663
_journal_paper_doi 10.1021/ol300400x
_journal_volume 14
_journal_year 2012
_chemical_formula_sum 'C15 H24 O'
_chemical_formula_weight 220.34
_space_group_IT_number 14
_symmetry_cell_setting monoclinic
_symmetry_Int_Tables_number 14
_symmetry_space_group_name_Hall '-P 2ybc'
_symmetry_space_group_name_H-M 'P 1 21/c 1'
_atom_sites_solution_hydrogens geom
_atom_sites_solution_primary direct
_atom_sites_solution_secondary difmap
_audit_creation_method SHELXL-97
_cell_angle_alpha 90.00
_cell_angle_beta 96.2530(10)
_cell_angle_gamma 90.00
_cell_formula_units_Z 4
_cell_length_a 6.0569(6)
_cell_length_b 12.7912(12)
_cell_length_c 17.5238(16)
_cell_measurement_reflns_used 4023
_cell_measurement_temperature 173(2)
_cell_measurement_theta_max 27.5
_cell_measurement_theta_min 2.3
_cell_volume 1349.6(2)
_computing_cell_refinement 'APEX2 (Bruker AXS, 2008)'
_computing_data_collection 'APEX2 (Bruker AXS, 2008)'
_computing_data_reduction 'APEX2 (Bruker AXS, 2008)'
_computing_molecular_graphics 'X-SEED, Barbour, 2001'
_computing_publication_material 'CIFTAB (Sheldrick, 1997)'
_computing_structure_refinement 'SHELXL-97 (Sheldrick, 1997)'
_computing_structure_solution 'SHELXS-97 (Sheldrick, 1997)'
_diffrn_ambient_temperature 173(2)
_diffrn_measured_fraction_theta_full 0.991
_diffrn_measured_fraction_theta_max 0.991
_diffrn_measurement_device_type 'Bruker APEXII CCD area detector'
_diffrn_measurement_method 'omega scans'
_diffrn_radiation_monochromator graphite
_diffrn_radiation_type MoK\a
_diffrn_radiation_wavelength 0.71073
_diffrn_reflns_av_R_equivalents 0.0289
_diffrn_reflns_av_sigmaI/netI 0.0233
_diffrn_reflns_limit_h_max 7
_diffrn_reflns_limit_h_min -7
_diffrn_reflns_limit_k_max 16
_diffrn_reflns_limit_k_min -16
_diffrn_reflns_limit_l_max 22
_diffrn_reflns_limit_l_min -22
_diffrn_reflns_number 15612
_diffrn_reflns_theta_full 27.61
_diffrn_reflns_theta_max 27.61
_diffrn_reflns_theta_min 1.98
_diffrn_source 'fine-focus sealed tube'
_diffrn_standards_decay_% 0.0
_exptl_absorpt_coefficient_mu 0.065
_exptl_absorpt_correction_T_max 0.99
_exptl_absorpt_correction_T_min 0.92
_exptl_absorpt_correction_type multi-scan
_exptl_absorpt_process_details
;
 Data were corrected for decay and absorption using the program SADABS 
 (Sheldrick, G. M. (2003). SADABS. Version 2.10. University of
 G\"ottingen, Germany).
;
_exptl_crystal_colour colourless
_exptl_crystal_density_diffrn 1.084
_exptl_crystal_density_method 'not measured'
_exptl_crystal_description Needle
_exptl_crystal_F_000 488
_exptl_crystal_size_max 0.45
_exptl_crystal_size_mid 0.10
_exptl_crystal_size_min 0.10
_refine_diff_density_max 0.242
_refine_diff_density_min -0.209
_refine_diff_density_rms 0.035
_refine_ls_extinction_method none
_refine_ls_goodness_of_fit_ref 1.048
_refine_ls_hydrogen_treatment constr
_refine_ls_matrix_type full
_refine_ls_number_parameters 149
_refine_ls_number_reflns 3108
_refine_ls_number_restraints 0
_refine_ls_restrained_S_all 1.048
_refine_ls_R_factor_all 0.0570
_refine_ls_R_factor_gt 0.0441
_refine_ls_shift/su_max 0.001
_refine_ls_shift/su_mean 0.000
_refine_ls_structure_factor_coef Fsqd
_refine_ls_weighting_details 'calc w=1/[\s^2^(Fo^2^)+(0.0528P)^2^+0.3612P] where P=(Fo^2^+2Fc^2^)/3'
_refine_ls_weighting_scheme calc
_refine_ls_wR_factor_gt 0.1096
_refine_ls_wR_factor_ref 0.1181
_reflns_number_gt 2500
_reflns_number_total 3108
_reflns_threshold_expression >2sigma(I)
_cod_data_source_file ol300400x_si_001.cif
_cod_data_source_block NY-VI-BA
_cod_original_sg_symbol_H-M 'P 21/c'
_cod_database_code 1507577

loop_
_symmetry_equiv_pos_as_xyz
'x, y, z'
'-x, y+1/2, -z+1/2'
'-x, -y, -z'
'x, -y-1/2, z-1/2'

loop_
_atom_site_label
_atom_site_type_symbol
_atom_site_fract_x
_atom_site_fract_y
_atom_site_fract_z
_atom_site_U_iso_or_equiv
_atom_site_adp_type
_atom_site_occupancy
_atom_site_symmetry_multiplicity
_atom_site_calc_flag
_atom_site_refinement_flags
O1 O 0.21027(15) 0.82527(8) 0.49658(6) 0.0391(3) Uani 1 1 d .
C1 C 0.0210(2) 0.83778(10) 0.51205(7) 0.0268(3) Uani 1 1 d .
C2 C -0.0634(2) 0.78853(10) 0.58234(7) 0.0291(3) Uani 1 1 d .
H2 H -0.1187 0.8466 0.6134 0.035 Uiso 1 1 calc R
C3 C -0.2637(2) 0.71684(11) 0.55744(7) 0.0323(3) Uani 1 1 d .
H3A H -0.3308 0.6946 0.6039 0.039 Uiso 1 1 calc R
H3B H -0.3767 0.7580 0.5252 0.039 Uiso 1 1 calc R
C4 C -0.2081(2) 0.61869(11) 0.51255(9) 0.0376(3) Uani 1 1 d .
H4A H -0.1969 0.5580 0.5478 0.045 Uiso 1 1 calc R
H4B H -0.0616 0.6283 0.4934 0.045 Uiso 1 1 calc R
C5 C -0.3831(2) 0.59482(11) 0.44387(9) 0.0394(3) Uani 1 1 d .
H5A H -0.3752 0.5198 0.4305 0.047 Uiso 1 1 calc R
H5B H -0.5332 0.6088 0.4588 0.047 Uiso 1 1 calc R
C6 C -0.3474(2) 0.66006(10) 0.37450(8) 0.0335(3) Uani 1 1 d .
C7 C -0.4766(2) 0.74173(10) 0.35318(7) 0.0314(3) Uani 1 1 d .
H7 H -0.6066 0.7506 0.3783 0.038 Uiso 1 1 calc R
C8 C -0.4355(2) 0.82095(11) 0.29313(7) 0.0343(3) Uani 1 1 d .
H8A H -0.5772 0.8354 0.2611 0.041 Uiso 1 1 calc R
H8B H -0.3311 0.7909 0.2593 0.041 Uiso 1 1 calc R
C9 C -0.3377(2) 0.92651(10) 0.32732(7) 0.0282(3) Uani 1 1 d .
C10 C -0.14672(19) 0.89725(9) 0.38590(7) 0.0259(3) Uani 1 1 d .
H10 H -0.0118 0.8778 0.3668 0.031 Uiso 1 1 calc R
C11 C -0.1484(2) 0.89599(9) 0.46131(7) 0.0267(3) Uani 1 1 d .
H11 H -0.2610 0.9333 0.4835 0.032 Uiso 1 1 calc R
C12 C 0.1202(2) 0.73276(12) 0.63327(8) 0.0385(3) Uani 1 1 d .
H12A H 0.1720 0.6723 0.6058 0.058 Uiso 1 1 calc R
H12B H 0.0624 0.7090 0.6804 0.058 Uiso 1 1 calc R
H12C H 0.2442 0.7810 0.6463 0.058 Uiso 1 1 calc R
C13 C -0.1482(3) 0.62829(13) 0.33536(10) 0.0502(4) Uani 1 1 d .
H13A H -0.1586 0.6595 0.2840 0.075 Uiso 1 1 calc R
H13B H -0.1439 0.5520 0.3310 0.075 Uiso 1 1 calc R
H13C H -0.0125 0.6528 0.3656 0.075 Uiso 1 1 calc R
C14 C -0.2519(3) 0.98960(12) 0.26185(8) 0.0402(3) Uani 1 1 d .
H14A H -0.1949 1.0572 0.2816 0.060 Uiso 1 1 calc R
H14B H -0.3737 1.0011 0.2211 0.060 Uiso 1 1 calc R
H14C H -0.1325 0.9507 0.2411 0.060 Uiso 1 1 calc R
C15 C -0.5182(2) 0.98817(11) 0.36236(8) 0.0342(3) Uani 1 1 d .
H15A H -0.5819 0.9448 0.4005 0.051 Uiso 1 1 calc R
H15B H -0.6351 1.0079 0.3218 0.051 Uiso 1 1 calc R
H15C H -0.4532 1.0514 0.3872 0.051 Uiso 1 1 calc R

loop_
_atom_site_aniso_label
_atom_site_aniso_U_11
_atom_site_aniso_U_22
_atom_site_aniso_U_33
_atom_site_aniso_U_23
_atom_site_aniso_U_13
_atom_site_aniso_U_12
O1 0.0244(5) 0.0519(6) 0.0411(6) 0.0073(5) 0.0037(4) 0.0034(4)
C1 0.0252(6) 0.0270(6) 0.0272(6) -0.0036(5) -0.0016(5) -0.0001(5)
C2 0.0273(6) 0.0348(7) 0.0246(6) -0.0004(5) -0.0001(5) 0.0060(5)
C3 0.0258(6) 0.0418(7) 0.0295(6) 0.0056(6) 0.0044(5) 0.0007(5)
C4 0.0373(7) 0.0302(7) 0.0448(8) 0.0065(6) 0.0014(6) -0.0018(6)
C5 0.0416(8) 0.0290(7) 0.0471(8) 0.0015(6) 0.0025(6) -0.0098(6)
C6 0.0364(7) 0.0294(7) 0.0345(7) -0.0077(5) 0.0033(5) -0.0088(5)
C7 0.0290(6) 0.0348(7) 0.0299(6) -0.0069(5) 0.0005(5) -0.0097(5)
C8 0.0366(7) 0.0393(7) 0.0256(6) -0.0027(5) -0.0031(5) -0.0043(6)
C9 0.0285(6) 0.0307(6) 0.0248(6) 0.0026(5) 0.0002(5) -0.0007(5)
C10 0.0225(6) 0.0249(6) 0.0302(6) -0.0001(5) 0.0029(5) -0.0036(4)
C11 0.0267(6) 0.0248(6) 0.0283(6) -0.0007(5) 0.0009(5) 0.0023(5)
C12 0.0350(7) 0.0457(8) 0.0329(7) 0.0075(6) -0.0043(6) 0.0048(6)
C13 0.0557(10) 0.0445(9) 0.0528(10) -0.0043(7) 0.0172(8) 0.0070(7)
C14 0.0452(8) 0.0431(8) 0.0328(7) 0.0101(6) 0.0070(6) 0.0002(6)
C15 0.0299(7) 0.0370(7) 0.0350(7) 0.0055(6) 0.0001(5) 0.0055(5)

loop_
_atom_type_symbol
_atom_type_description
_atom_type_scat_dispersion_real
_atom_type_scat_dispersion_imag
_atom_type_scat_source
C C 0.0033 0.0016 'International Tables Vol C Tables 4.2.6.8 and 6.1.1.4'
H H 0.0000 0.0000 'International Tables Vol C Tables 4.2.6.8 and 6.1.1.4'
O O 0.0106 0.0060 'International Tables Vol C Tables 4.2.6.8 and 6.1.1.4'

loop_
_geom_angle_atom_site_label_1
_geom_angle_atom_site_label_2
_geom_angle_atom_site_label_3
_geom_angle
O1 C1 C11 122.66(11)
O1 C1 C2 122.26(11)
C11 C1 C2 114.97(10)
C1 C2 C12 112.33(10)
C1 C2 C3 109.86(10)
C12 C2 C3 112.81(11)
C1 C2 H2 107.2
C12 C2 H2 107.2
C3 C2 H2 107.2
C4 C3 C2 114.84(10)
C4 C3 H3A 108.6
C2 C3 H3A 108.6
C4 C3 H3B 108.6
C2 C3 H3B 108.6
H3A C3 H3B 107.5
C3 C4 C5 112.96(12)
C3 C4 H4A 109.0
C5 C4 H4A 109.0
C3 C4 H4B 109.0
C5 C4 H4B 109.0
H4A C4 H4B 107.8
C6 C5 C4 111.83(11)
C6 C5 H5A 109.3
C4 C5 H5A 109.3
C6 C5 H5B 109.3
C4 C5 H5B 109.3
H5A C5 H5B 107.9
C7 C6 C13 123.92(13)
C7 C6 C5 121.82(13)
C13 C6 C5 114.17(13)
C6 C7 C8 126.00(13)
C6 C7 H7 117.0
C8 C7 H7 117.0
C7 C8 C9 113.47(10)
C7 C8 H8A 108.9
C9 C8 H8A 108.9
C7 C8 H8B 108.9
C9 C8 H8B 108.9
H8A C8 H8B 107.7
C10 C9 C15 112.55(10)
C10 C9 C14 109.98(11)
C15 C9 C14 110.06(11)
C10 C9 C8 106.05(10)
C15 C9 C8 109.92(11)
C14 C9 C8 108.13(11)
C11 C10 C9 126.47(11)
C11 C10 H10 116.8
C9 C10 H10 116.8
C10 C11 C1 121.66(11)
C10 C11 H11 119.2
C1 C11 H11 119.2
C2 C12 H12A 109.5
C2 C12 H12B 109.5
H12A C12 H12B 109.5
C2 C12 H12C 109.5
H12A C12 H12C 109.5
H12B C12 H12C 109.5
C6 C13 H13A 109.5
C6 C13 H13B 109.5
H13A C13 H13B 109.5
C6 C13 H13C 109.5
H13A C13 H13C 109.5
H13B C13 H13C 109.5
C9 C14 H14A 109.5
C9 C14 H14B 109.5
H14A C14 H14B 109.5
C9 C14 H14C 109.5
H14A C14 H14C 109.5
H14B C14 H14C 109.5
C9 C15 H15A 109.5
C9 C15 H15B 109.5
H15A C15 H15B 109.5
C9 C15 H15C 109.5
H15A C15 H15C 109.5
H15B C15 H15C 109.5

loop_
_geom_bond_atom_site_label_1
_geom_bond_atom_site_label_2
_geom_bond_distance
O1 C1 1.2172(15)
C1 C11 1.4829(17)
C1 C2 1.5206(18)
C2 C12 1.5250(17)
C2 C3 1.5453(18)
C2 H2 1.0000
C3 C4 1.538(2)
C3 H3A 0.9900
C3 H3B 0.9900
C4 C5 1.545(2)
C4 H4A 0.9900
C4 H4B 0.9900
C5 C6 1.509(2)
C5 H5A 0.9900
C5 H5B 0.9900
C6 C7 1.3341(19)
C6 C13 1.507(2)
C7 C8 1.5011(19)
C7 H7 0.9500
C8 C9 1.5670(18)
C8 H8A 0.9900
C8 H8B 0.9900
C9 C10 1.5077(17)
C9 C15 1.5301(18)
C9 C14 1.5386(18)
C10 C11 1.3228(18)
C10 H10 0.9500
C11 H11 0.9500
C12 H12A 0.9800
C12 H12B 0.9800
C12 H12C 0.9800
C13 H13A 0.9800
C13 H13B 0.9800
C13 H13C 0.9800
C14 H14A 0.9800
C14 H14B 0.9800
C14 H14C 0.9800
C15 H15A 0.9800
C15 H15B 0.9800
C15 H15C 0.9800

loop_
_geom_torsion_atom_site_label_1
_geom_torsion_atom_site_label_2
_geom_torsion_atom_site_label_3
_geom_torsion_atom_site_label_4
_geom_torsion
O1 C1 C2 C12 5.62(18)
C11 C1 C2 C12 -178.26(11)
O1 C1 C2 C3 -120.82(13)
C11 C1 C2 C3 55.30(14)
C1 C2 C3 C4 67.22(14)
C12 C2 C3 C4 -58.95(15)
C2 C3 C4 C5 -138.33(12)
C3 C4 C5 C6 81.53(15)
C4 C5 C6 C7 -104.61(15)
C4 C5 C6 C13 72.15(16)
C13 C6 C7 C8 -6.3(2)
C5 C6 C7 C8 170.10(12)
C6 C7 C8 C9 -101.48(15)
C7 C8 C9 C10 48.73(14)
C7 C8 C9 C15 -73.19(14)
C7 C8 C9 C14 166.65(12)
C15 C9 C10 C11 18.02(18)
C14 C9 C10 C11 141.11(13)
C8 C9 C10 C11 -102.20(14)
C9 C10 C11 C1 161.81(11)
O1 C1 C11 C10 31.02(19)
C2 C1 C11 C10 -145.08(12)
